data_1557523
loop_
_publ_author_name
'Yang, Zi-Ni'
'Su, Bao-Jun'
'Wang, Ya-Qi'
'Liao, Hai-Bing'
'Chen, Zhen-Feng'
'Liang, Dong'

_publ_section_title
;
 Isolation, Absolute Configuration, and Biological Activities of Chebulic
 Acid and Brevifolincarboxylic Acid Derivatives from Euphorbia hirta
;
_journal_name_full 'Journal of Natural Products'
_journal_paper_doi 10.1021/acs.jnatprod.9b00877
_journal_year 2020
_chemical_formula_moiety 'C17 H16 O9'
_chemical_formula_sum 'C17 H16 O9'
_chemical_formula_weight 364.30
_space_group_crystal_system triclinic
_space_group_IT_number 2
_space_group_name_Hall '-P 1'
_space_group_name_H-M_alt 'P -1'
_atom_sites_solution_hydrogens mixed
_atom_sites_solution_primary direct
_audit_creation_date 2019-07-16
_audit_creation_method
;
Olex2 1.2
(compiled 2018.05.29 svn.r3508 for OlexSys, GUI svn.r5506)
;
_cell_angle_alpha 79.165(11)
_cell_angle_beta 79.443(10)
_cell_angle_gamma 80.100(11)
_cell_formula_units_Z 2
_cell_length_a 8.1135(10)
_cell_length_b 9.1532(13)
_cell_length_c 11.5337(14)
_cell_measurement_reflns_used 2113
_cell_measurement_temperature 100.00(10)
_cell_measurement_theta_max 72.6750
_cell_measurement_theta_min 3.9210
_cell_volume 818.61(19)
_computing_cell_refinement 'CrysAlisPro 1.171.38.43f (Rigaku OD, 2015)'
_computing_data_collection 'CrysAlisPro 1.171.38.43f (Rigaku OD, 2015)'
_computing_data_reduction 'CrysAlisPro 1.171.38.43f (Rigaku OD, 2015)'
_computing_molecular_graphics 'Olex2 (Dolomanov et al., 2009)'
_computing_publication_material 'Olex2 (Dolomanov et al., 2009)'
_computing_structure_refinement 'ShelXL (Sheldrick, 2015)'
_computing_structure_solution 'ShelXS (Sheldrick, 2008)'
_diffrn_ambient_environment N~2~
_diffrn_ambient_temperature 100.00(10)
_diffrn_detector 'CCD plate'
_diffrn_detector_area_resol_mean 5.2684
_diffrn_detector_type AtlasS2
_diffrn_measured_fraction_theta_full 0.992
_diffrn_measured_fraction_theta_max 0.957
_diffrn_measurement_details
;
List of Runs (angles in degrees, time in seconds):

  # Type    Start    End  Width  t~exp~   \w     \q     \k     \f   Frames
--------------------------------------------------------------------------
  1  \w    -52.00  34.00   1.00    1.00    --  -40.73  38.00  90.00   86
  2  \w    -44.00 -17.00   1.00    1.00    --  -40.73 125.00  90.00   27
  3  \w    -95.00 -47.00   1.00    1.00    --  -40.73 125.00  90.00   48
  4  \w   -113.00 -13.00   1.00    1.00    --  -40.73 -57.00 -60.00  100
  5  \w    -20.00  72.00   1.00    1.00    --   40.73 -77.00-180.00   92
  6  \w     32.00 120.00   1.00    1.00    --  106.95 -30.00 -60.00   88
  7  \w     81.00 108.00   1.00    1.00    --  106.95  45.00 -60.00   27
  8  \w    153.00 178.00   1.00    1.00    --  106.95  45.00 -60.00   25
  9  \w    131.00 165.00   1.00    1.00    --  106.95 125.00   0.00   34
 10  \w     97.00 122.00   1.00    1.00    --  106.95 125.00 -30.00   25
 11  \w     97.00 153.00   1.00    1.00    --  106.95 125.00-150.00   56
 12  \w     83.00 177.00   1.00    1.00    --  106.95  30.00 120.00   94
 13  \w     74.00 109.00   1.00    1.00    --  106.95 -94.00  90.00   35
 14  \w     50.00 109.00   1.00    1.00    --  106.95 -94.00  30.00   59
 15  \w     73.00 121.00   1.00    1.00    --  106.95-125.00 -30.00   48
 16  \w     47.00 104.00   1.00    1.00    --  106.95 -61.00 -90.00   57
 17  \w     47.00 105.00   1.00    1.00    --  106.95 -94.00-180.00   58
 18  \w     36.00  69.00   1.00    1.00    --  106.95-125.00 -30.00   33
 19  \w     37.00  79.00   1.00    1.00    --  106.95 -61.00  90.00   42
 20  \w     31.00 132.00   1.00    1.00    --  106.95 -30.00 120.00  101
;
_diffrn_measurement_device 'four-circle diffractometer'
_diffrn_measurement_device_type 'SuperNova, Dual, Cu at zero, AtlasS2'
_diffrn_measurement_method '\w scans'
_diffrn_orient_matrix_type 'CrysAlisPro convention (1999,Acta A55,543-557)'
_diffrn_orient_matrix_UB_11 -0.1378011000
_diffrn_orient_matrix_UB_12 0.0369268000
_diffrn_orient_matrix_UB_13 0.1055922000
_diffrn_orient_matrix_UB_21 -0.0353332000
_diffrn_orient_matrix_UB_22 -0.1640218000
_diffrn_orient_matrix_UB_23 0.0259871000
_diffrn_orient_matrix_UB_31 0.1335673000
_diffrn_orient_matrix_UB_32 -0.0413085000
_diffrn_orient_matrix_UB_33 0.0844430000
_diffrn_radiation_monochromator mirror
_diffrn_radiation_probe x-ray
_diffrn_radiation_type CuK\a
_diffrn_radiation_wavelength 1.54184
_diffrn_reflns_av_R_equivalents 0.0279
_diffrn_reflns_av_unetI/netI 0.0373
_diffrn_reflns_Laue_measured_fraction_full 0.992
_diffrn_reflns_Laue_measured_fraction_max 0.957
_diffrn_reflns_limit_h_max 9
_diffrn_reflns_limit_h_min -8
_diffrn_reflns_limit_k_max 11
_diffrn_reflns_limit_k_min -10
_diffrn_reflns_limit_l_max 14
_diffrn_reflns_limit_l_min -10
_diffrn_reflns_number 5231
_diffrn_reflns_point_group_measured_fraction_full 0.992
_diffrn_reflns_point_group_measured_fraction_max 0.957
_diffrn_reflns_theta_full 67.684
_diffrn_reflns_theta_max 73.296
_diffrn_reflns_theta_min 3.951
_diffrn_source 'micro-focus sealed X-ray tube'
_diffrn_source_type 'SuperNova (Cu) X-ray Source'
_exptl_absorpt_coefficient_mu 1.044
_exptl_absorpt_correction_T_max 1.00000
_exptl_absorpt_correction_T_min 0.82508
_exptl_absorpt_correction_type multi-scan
_exptl_absorpt_process_details
;
CrysAlisPro 1.171.38.43f (Rigaku Oxford Diffraction, 2015)
Empirical absorption correction using spherical harmonics,
 implemented in SCALE3 ABSPACK scaling algorithm.
;
_exptl_crystal_colour colourless
_exptl_crystal_colour_primary colourless
_exptl_crystal_density_diffrn 1.478
_exptl_crystal_description block
_exptl_crystal_F_000 380
_exptl_crystal_size_max 0.13
_exptl_crystal_size_mid 0.11
_exptl_crystal_size_min 0.09
_refine_diff_density_max 0.700
_refine_diff_density_min -0.462
_refine_diff_density_rms 0.084
_refine_ls_extinction_method none
_refine_ls_goodness_of_fit_ref 1.045
_refine_ls_hydrogen_treatment mixed
_refine_ls_matrix_type full
_refine_ls_number_parameters 248
_refine_ls_number_reflns 3143
_refine_ls_number_restraints 0
_refine_ls_restrained_S_all 1.045
_refine_ls_R_factor_all 0.0815
_refine_ls_R_factor_gt 0.0700
_refine_ls_shift/su_max 0.000
_refine_ls_shift/su_mean 0.000
_refine_ls_structure_factor_coef Fsqd
_refine_ls_weighting_details 'w=1/[\s^2^(Fo^2^)+(0.0472P)^2^+3.6416P] where P=(Fo^2^+2Fc^2^)/3'
_refine_ls_weighting_scheme calc
_refine_ls_wR_factor_gt 0.1822
_refine_ls_wR_factor_ref 0.1886
_reflns_Friedel_coverage 0.000
_reflns_number_gt 2651
_reflns_number_total 3143
_reflns_threshold_expression 'I > 2\s(I)'
_cod_data_source_file np9b00877_si_005.cif
_cod_data_source_block ehl-63
_cod_original_cell_volume 818.60(19)
_cod_database_code 1557523
_shelx_shelxl_version_number 2018/3
_shelx_space_group_comment
;
The symmetry employed for this shelxl refinement is uniquely defined
by the following loop, which should always be used as a source of
symmetry information in preference to the above space-group names.
They are only intended as comments.
;
_shelx_estimated_absorpt_t_max 0.912
_shelx_estimated_absorpt_t_min 0.876
_reflns_odcompleteness_completeness 99.28
_reflns_odcompleteness_iscentric 1
_reflns_odcompleteness_theta 66.97
_olex2_refinement_description
;
1. Fixed Uiso
 At 1.2 times of:
  All C(H) groups, All C(H,H) groups
 At 1.5 times of:
  All C(H,H,H) groups, All O(H) groups
2.a Secondary CH2 refined with riding coordinates:
 C3'(H3'A,H3'B), C1'(H1'A,H1'B)
2.b Aromatic/amide H refined with riding coordinates:
 C8(H8)
2.c Idealised Me refined as rotating group:
 C4'(H4'A,H4'B,H4'C), C2'(H2'A,H2'B,H2'C)
2.d Idealised tetrahedral OH refined as rotating group:
 O5(H5), O3(H3), O4(H4)
;
_olex2_submission_special_instructions 'No special instructions were received'
_oxdiff_exptl_absorpt_empirical_details
;
Empirical correction (ABSPACK) includes:
- Absorption correction using spherical harmonics
- Frame scaling
;
_oxdiff_exptl_absorpt_empirical_full_max 1.404
_oxdiff_exptl_absorpt_empirical_full_min 0.727

loop_
_space_group_symop_operation_xyz
'x, y, z'
'-x, -y, -z'

loop_
_atom_site_label
_atom_site_type_symbol
_atom_site_fract_x
_atom_site_fract_y
_atom_site_fract_z
_atom_site_U_iso_or_equiv
_atom_site_adp_type
_atom_site_occupancy
_atom_site_site_symmetry_order
_atom_site_calc_flag
_atom_site_refinement_flags_posn
_atom_site_refinement_flags_adp
_atom_site_refinement_flags_occupancy
_atom_site_disorder_assembly
_atom_site_disorder_group
O2 O 0.4249(3) 0.7966(3) 0.5470(2) 0.0194(5) Uani 1 1 d . . . . .
O5 O 0.9596(3) 0.2506(3) 0.5244(2) 0.0268(6) Uani 1 1 d . . . . .
H5 H 1.037520 0.223019 0.473519 0.040 Uiso 1 1 calc GR . . . .
O6 O 0.2509(3) 1.0718(3) 0.4304(2) 0.0247(6) Uani 1 1 d . . . . .
O9 O 0.7587(3) 0.9328(3) 0.1852(2) 0.0245(6) Uani 1 1 d . . . . .
O005 O 0.4874(3) 0.6213(3) 0.6984(2) 0.0265(6) Uani 1 1 d . . . . .
O3 O 0.8763(3) 0.6393(3) 0.1960(2) 0.0290(6) Uani 1 1 d . . . . .
H3 H 0.850016 0.730887 0.184300 0.043 Uiso 1 1 calc GR . . . .
O4 O 1.0402(4) 0.3685(3) 0.2924(2) 0.0320(7) Uani 1 1 d . . . . .
H4 H 1.047010 0.408809 0.222228 0.048 Uiso 1 1 calc GR . . . .
O8 O 0.4335(4) 0.7353(3) 0.1727(2) 0.0349(7) Uani 1 1 d . . . . .
O7 O 0.6264(4) 0.8376(3) 0.0288(2) 0.0357(7) Uani 1 1 d . . . . .
C3 C 0.4617(4) 0.8536(4) 0.4299(3) 0.0190(7) Uani 1 1 d . . . . .
C10 C 0.6912(4) 0.6565(4) 0.3880(3) 0.0202(7) Uani 1 1 d . . . . .
C4 C 0.5848(4) 0.7940(4) 0.3501(3) 0.0210(7) Uani 1 1 d . . . . .
C7 C 0.8737(4) 0.3835(4) 0.4786(3) 0.0217(7) Uani 1 1 d . . . . .
C1 C 0.5216(4) 0.6643(4) 0.5935(3) 0.0203(7) Uani 1 1 d . . . . .
C9 C 0.6559(4) 0.5920(4) 0.5092(3) 0.0198(7) Uani 1 1 d . . . . .
C11 C 0.5926(5) 0.8945(4) 0.2291(3) 0.0223(8) Uani 1 1 d . . . . .
C5 C 0.8254(5) 0.5843(4) 0.3138(3) 0.0225(8) Uani 1 1 d . . . . .
C6 C 0.9119(4) 0.4461(4) 0.3591(3) 0.0233(8) Uani 1 1 d . . . . .
C8 C 0.7465(4) 0.4563(4) 0.5551(3) 0.0206(7) Uani 1 1 d . . . . .
H8 H 0.722455 0.415126 0.635324 0.025 Uiso 1 1 calc R . . . .
C13 C 0.3692(4) 0.9954(4) 0.3785(3) 0.0211(7) Uani 1 1 d . . . . .
C14 C 0.5538(5) 0.8183(4) 0.1302(3) 0.0255(8) Uani 1 1 d . . . . .
C12 C 0.4513(5) 1.0302(4) 0.2491(3) 0.0233(8) Uani 1 1 d . . . . .
C3' C 0.8237(5) 1.0185(4) 0.2563(3) 0.0282(8) Uani 1 1 d . . . . .
H3'A H 0.804040 0.974724 0.340129 0.034 Uiso 1 1 calc R . . . .
H3'B H 0.767150 1.121440 0.247276 0.034 Uiso 1 1 calc R . . . .
C4' C 1.0095(5) 1.0147(5) 0.2129(4) 0.0353(9) Uani 1 1 d . . . . .
H4'A H 1.027978 1.049423 0.128316 0.053 Uiso 1 1 calc GR . . . .
H4'B H 1.065694 0.913588 0.229572 0.053 Uiso 1 1 calc GR . . . .
H4'C H 1.053981 1.078602 0.252965 0.053 Uiso 1 1 calc GR . . . .
C2' C 0.2697(6) 0.7396(5) 0.0141(4) 0.0428(11) Uani 1 1 d . . . . .
H2'A H 0.258142 0.685619 -0.047088 0.064 Uiso 1 1 calc GR . . . .
H2'B H 0.310522 0.832586 -0.022305 0.064 Uiso 1 1 calc GR . . . .
H2'C H 0.161582 0.760111 0.062634 0.064 Uiso 1 1 calc GR . . . .
C1' C 0.3912(7) 0.6480(5) 0.0894(4) 0.0440(11) Uani 1 1 d . . . . .
H1'A H 0.342644 0.560804 0.134664 0.053 Uiso 1 1 calc R . . . .
H1'B H 0.493898 0.612740 0.038658 0.053 Uiso 1 1 calc R . . . .
H12A H 0.369(6) 1.039(5) 0.199(4) 0.031(11) Uiso 1 1 d . . . . .
H12B H 0.507(6) 1.125(5) 0.235(4) 0.032(12) Uiso 1 1 d . . . . .

loop_
_atom_site_aniso_label
_atom_site_aniso_U_11
_atom_site_aniso_U_22
_atom_site_aniso_U_33
_atom_site_aniso_U_23
_atom_site_aniso_U_13
_atom_site_aniso_U_12
O2 0.0199(12) 0.0175(11) 0.0165(12) -0.0026(9) -0.0018(9) 0.0078(9)
O5 0.0277(14) 0.0223(13) 0.0247(13) -0.0044(10) -0.0045(11) 0.0135(11)
O6 0.0227(13) 0.0238(13) 0.0241(13) -0.0071(10) -0.0038(10) 0.0106(10)
O9 0.0248(13) 0.0237(13) 0.0208(13) -0.0032(10) -0.0012(10) 0.0049(10)
O005 0.0306(14) 0.0243(13) 0.0173(13) -0.0003(10) -0.0007(10) 0.0092(11)
O3 0.0340(15) 0.0256(13) 0.0197(13) -0.0020(10) 0.0001(11) 0.0104(11)
O4 0.0333(15) 0.0319(15) 0.0224(14) -0.0075(11) -0.0004(12) 0.0175(12)
O8 0.0514(18) 0.0330(15) 0.0225(14) -0.0060(12) -0.0082(13) -0.0080(13)
O7 0.0336(15) 0.0466(18) 0.0250(15) -0.0125(13) -0.0034(12) 0.0061(13)
C3 0.0198(16) 0.0178(16) 0.0179(17) -0.0043(13) -0.0040(13) 0.0041(13)
C10 0.0197(17) 0.0213(17) 0.0187(17) -0.0065(14) -0.0048(13) 0.0051(14)
C4 0.0195(17) 0.0216(17) 0.0202(17) -0.0063(14) -0.0029(14) 0.0045(14)
C7 0.0204(17) 0.0174(16) 0.0264(19) -0.0053(14) -0.0090(14) 0.0072(13)
C1 0.0196(17) 0.0158(16) 0.0229(18) -0.0047(14) -0.0026(14) 0.0058(13)
C9 0.0170(16) 0.0200(16) 0.0221(18) -0.0080(14) -0.0027(13) 0.0028(13)
C11 0.0243(18) 0.0230(17) 0.0158(17) -0.0011(14) -0.0066(14) 0.0084(14)
C5 0.0242(18) 0.0227(17) 0.0177(17) -0.0043(14) -0.0052(14) 0.0081(14)
C6 0.0204(17) 0.0244(18) 0.0241(18) -0.0109(15) -0.0046(14) 0.0088(14)
C8 0.0202(17) 0.0198(16) 0.0200(17) -0.0043(14) -0.0046(14) 0.0045(13)
C13 0.0202(17) 0.0207(17) 0.0217(18) -0.0053(14) -0.0068(14) 0.0050(14)
C14 0.0252(18) 0.0281(19) 0.0200(18) -0.0051(15) -0.0061(15) 0.0088(15)
C12 0.0231(18) 0.0244(18) 0.0179(17) -0.0009(14) -0.0064(15) 0.0099(15)
C3' 0.030(2) 0.0280(19) 0.0247(19) -0.0070(16) -0.0033(16) 0.0044(16)
C4' 0.032(2) 0.034(2) 0.038(2) -0.0088(18) -0.0031(18) 0.0002(17)
C2' 0.050(3) 0.043(3) 0.036(2) -0.007(2) -0.007(2) -0.006(2)
C1' 0.059(3) 0.039(2) 0.039(3) -0.012(2) -0.016(2) -0.006(2)

loop_
_atom_type_symbol
_atom_type_description
_atom_type_scat_dispersion_real
_atom_type_scat_dispersion_imag
_atom_type_scat_source
C C 0.0181 0.0091 'International Tables Vol C Tables 4.2.6.8 and 6.1.1.4'
H H 0.0000 0.0000 'International Tables Vol C Tables 4.2.6.8 and 6.1.1.4'
O O 0.0492 0.0322 'International Tables Vol C Tables 4.2.6.8 and 6.1.1.4'

loop_
_geom_angle_atom_site_label_1
_geom_angle_atom_site_label_2
_geom_angle_atom_site_label_3
_geom_angle
_geom_angle_site_symmetry_1
_geom_angle_site_symmetry_3
_geom_angle_publ_flag
C3 O2 C1 119.1(3) . . ?
C7 O5 H5 109.5 . . ?
C11 O9 C3' 116.2(3) . . ?
C5 O3 H3 109.5 . . ?
C6 O4 H4 109.5 . . ?
C14 O8 C1' 116.3(3) . . ?
O2 C3 C13 121.0(3) . . ?
C4 C3 O2 126.1(3) . . ?
C4 C3 C13 112.9(3) . . ?
C9 C10 C4 116.3(3) . . ?
C5 C10 C4 125.0(3) . . ?
C5 C10 C9 118.7(3) . . ?
C3 C4 C10 119.6(3) . . ?
C3 C4 C11 110.6(3) . . ?
C10 C4 C11 129.8(3) . . ?
O5 C7 C6 121.2(3) . . ?
O5 C7 C8 118.1(3) . . ?
C6 C7 C8 120.7(3) . . ?
O2 C1 C9 117.1(3) . . ?
O005 C1 O2 116.5(3) . . ?
O005 C1 C9 126.4(3) . . ?
C10 C9 C1 121.7(3) . . ?
C8 C9 C10 121.4(3) . . ?
C8 C9 C1 116.8(3) . . ?
O9 C11 C4 111.7(3) . . ?
O9 C11 C14 104.0(3) . . ?
O9 C11 C12 115.2(3) . . ?
C4 C11 C14 113.3(3) . . ?
C4 C11 C12 104.4(3) . . ?
C14 C11 C12 108.6(3) . . ?
O3 C5 C10 124.0(3) . . ?
O3 C5 C6 116.4(3) . . ?
C6 C5 C10 119.6(3) . . ?
O4 C6 C7 116.4(3) . . ?
O4 C6 C5 122.9(3) . . ?
C7 C6 C5 120.7(3) . . ?
C7 C8 C9 118.8(3) . . ?
C7 C8 H8 120.6 . . ?
C9 C8 H8 120.6 . . ?
O6 C13 C3 126.5(3) . . ?
O6 C13 C12 126.8(3) . . ?
C3 C13 C12 106.7(3) . . ?
O8 C14 C11 110.6(3) . . ?
O7 C14 O8 126.8(4) . . ?
O7 C14 C11 122.6(4) . . ?
C11 C12 H12A 111(3) . . ?
C11 C12 H12B 108(3) . . ?
C13 C12 C11 105.4(3) . . ?
C13 C12 H12A 109(3) . . ?
C13 C12 H12B 111(2) . . ?
H12A C12 H12B 112(4) . . ?
O9 C3' H3'A 110.2 . . ?
O9 C3' H3'B 110.2 . . ?
O9 C3' C4' 107.6(3) . . ?
H3'A C3' H3'B 108.5 . . ?
C4' C3' H3'A 110.2 . . ?
C4' C3' H3'B 110.2 . . ?
C3' C4' H4'A 109.5 . . ?
C3' C4' H4'B 109.5 . . ?
C3' C4' H4'C 109.5 . . ?
H4'A C4' H4'B 109.5 . . ?
H4'A C4' H4'C 109.5 . . ?
H4'B C4' H4'C 109.5 . . ?
H2'A C2' H2'B 109.5 . . ?
H2'A C2' H2'C 109.5 . . ?
H2'B C2' H2'C 109.5 . . ?
C1' C2' H2'A 109.5 . . ?
C1' C2' H2'B 109.5 . . ?
C1' C2' H2'C 109.5 . . ?
O8 C1' C2' 111.4(4) . . ?
O8 C1' H1'A 109.4 . . ?
O8 C1' H1'B 109.4 . . ?
C2' C1' H1'A 109.4 . . ?
C2' C1' H1'B 109.4 . . ?
H1'A C1' H1'B 108.0 . . ?

loop_
_geom_bond_atom_site_label_1
_geom_bond_atom_site_label_2
_geom_bond_distance
_geom_bond_site_symmetry_2
_geom_bond_publ_flag
O2 C3 1.352(4) . ?
O2 C1 1.397(4) . ?
O5 H5 0.8200 . ?
O5 C7 1.359(4) . ?
O6 C13 1.218(4) . ?
O9 C11 1.429(4) . ?
O9 C3' 1.452(5) . ?
O005 C1 1.196(4) . ?
O3 H3 0.8200 . ?
O3 C5 1.370(4) . ?
O4 H4 0.8200 . ?
O4 C6 1.355(4) . ?
O8 C14 1.307(5) . ?
O8 C1' 1.477(5) . ?
O7 C14 1.205(5) . ?
C3 C4 1.344(5) . ?
C3 C13 1.462(5) . ?
C10 C4 1.442(5) . ?
C10 C9 1.410(5) . ?
C10 C5 1.407(5) . ?
C4 C11 1.517(5) . ?
C7 C6 1.389(5) . ?
C7 C8 1.392(5) . ?
C1 C9 1.476(4) . ?
C9 C8 1.394(5) . ?
C11 C14 1.546(5) . ?
C11 C12 1.559(5) . ?
C5 C6 1.396(5) . ?
C8 H8 0.9300 . ?
C13 C12 1.518(5) . ?
C12 H12A 0.94(5) . ?
C12 H12B 1.02(5) . ?
C3' H3'A 0.9700 . ?
C3' H3'B 0.9700 . ?
C3' C4' 1.495(6) . ?
C4' H4'A 0.9600 . ?
C4' H4'B 0.9600 . ?
C4' H4'C 0.9600 . ?
C2' H2'A 0.9600 . ?
C2' H2'B 0.9600 . ?
C2' H2'C 0.9600 . ?
C2' C1' 1.478(7) . ?
C1' H1'A 0.9700 . ?
C1' H1'B 0.9700 . ?

loop_
_smtbx_masks_void_nr
_smtbx_masks_void_average_x
_smtbx_masks_void_average_y
_smtbx_masks_void_average_z
_smtbx_masks_void_volume
_smtbx_masks_void_count_electrons
_smtbx_masks_void_content
1 0.000 0.500 0.000 34.4 18.1 ?
